data_4503066
loop_
_publ_author_name
'Kirchner, Michael T.'
'Das, Dinabandhu'
'Boese, Roland'

_publ_section_title
;
 Cocrystallization with Acetylene: Molecular Complex with Methanol
;
_journal_issue 3
_journal_name_full 'Crystal Growth &amp; Design'
_journal_page_first 763
_journal_paper_doi 10.1021/cg0701877
_journal_volume 8
_journal_year 2008
_chemical_absolute_configuration unk
_chemical_formula_moiety 'C H4 O'
_chemical_formula_sum 'C H4 O'
_chemical_formula_weight 32.04
_chemical_name_common Methanol
_chemical_name_systematic
; 
 Methanol
;
_space_group_IT_number 19
_symmetry_cell_setting orthorhombic
_symmetry_space_group_name_Hall 'P 2ac 2ab'
_symmetry_space_group_name_H-M 'P 21 21 21'
_atom_sites_solution_hydrogens geom
_atom_sites_solution_primary direct
_atom_sites_solution_secondary difmap
_audit_creation_method SHELXL-97
_cell_angle_alpha 90.00
_cell_angle_beta 90.00
_cell_angle_gamma 90.00
_cell_formula_units_Z 4
_cell_length_a 4.6469(9)
_cell_length_b 4.9285(10)
_cell_length_c 9.0403(18)
_cell_measurement_reflns_used 421
_cell_measurement_temperature 122(2)
_cell_measurement_theta_max 25.287
_cell_measurement_theta_min 4.502
_cell_volume 207.04(7)
_computing_cell_refinement 'Bruker SMART'
_computing_data_collection 'Bruker SMART'
_computing_data_reduction 'Bruker SAINT'
_computing_molecular_graphics 'Bruker SHELXTL'
_computing_publication_material 'Bruker SHELXTL'
_computing_structure_refinement 'SHELXL-97 (Sheldrick, 1997)'
_computing_structure_solution 'SHELXS-97 (Sheldrick, 1990)'
_diffrn_ambient_temperature 122(2)
_diffrn_detector_area_resol_mean 512
_diffrn_measured_fraction_theta_full 0.745
_diffrn_measured_fraction_theta_max 0.745
_diffrn_measurement_device_type 'Bruker SMART  CCD area detector'
_diffrn_measurement_method
;
one run in omega at 0.3\% scan width
with 760 frames, phi = 0\%, chi = 0\% 
;
_diffrn_radiation_monochromator graphite
_diffrn_radiation_source 'fine-focus sealed tube'
_diffrn_radiation_type MoK\a
_diffrn_radiation_wavelength 0.71073
_diffrn_reflns_av_R_equivalents 0.0133
_diffrn_reflns_av_sigmaI/netI 0.0166
_diffrn_reflns_limit_h_max 3
_diffrn_reflns_limit_h_min -3
_diffrn_reflns_limit_k_max 4
_diffrn_reflns_limit_k_min -6
_diffrn_reflns_limit_l_max 11
_diffrn_reflns_limit_l_min -12
_diffrn_reflns_number 811
_diffrn_reflns_theta_full 28.28
_diffrn_reflns_theta_max 28.28
_diffrn_reflns_theta_min 4.51
_exptl_absorpt_coefficient_mu 0.090
_exptl_absorpt_correction_T_max 0.9736
_exptl_absorpt_correction_T_min 0.8286
_exptl_absorpt_correction_type empirical
_exptl_absorpt_process_details
;
Empirical absobtion correction by SADABS 2.10. SADABS is run with 0.005 as
restraint to the scale factor esd and 3/6 as orders of spherical harmonics on
data of 0.1 A resolution.  R(int) drops from 3.70% to 1.18%. In the best error
model factor g was 0.0331 and was not refinded. The transmission ratio is
0.851099 and a spherical absorbtion correction is not applied. Theoretical
values for minimum and maximum transmission based on the size of the capillary
are 0.9736 and 0.9736.
;
_exptl_crystal_colour colorless
_exptl_crystal_density_diffrn 1.028
_exptl_crystal_density_method 'not measured'
_exptl_crystal_description cylindrical
_exptl_crystal_F_000 72
_exptl_crystal_size_max 0.30
_exptl_crystal_size_mid 0.30
_exptl_crystal_size_min 0.30
_refine_diff_density_max 0.208
_refine_diff_density_min -0.096
_refine_diff_density_rms 0.030
_refine_ls_abs_structure_details 'Flack H D (1983), Acta Cryst. A39, 876-881'
_refine_ls_extinction_method none
_refine_ls_goodness_of_fit_ref 1.107
_refine_ls_hydrogen_treatment constr
_refine_ls_matrix_type full
_refine_ls_number_parameters 21
_refine_ls_number_reflns 243
_refine_ls_number_restraints 0
_refine_ls_restrained_S_all 1.107
_refine_ls_R_factor_all 0.0393
_refine_ls_R_factor_gt 0.0338
_refine_ls_shift/su_max 0.000
_refine_ls_shift/su_mean 0.000
_refine_ls_structure_factor_coef Fsqd
_refine_ls_weighting_details 'calc w=1/[\s^2^(Fo^2^)+(0.0541P)^2^+0.0249P] where P=(Fo^2^+2Fc^2^)/3'
_refine_ls_weighting_scheme calc
_refine_ls_wR_factor_gt 0.0915
_refine_ls_wR_factor_ref 0.0959
_reflns_number_gt 210
_reflns_number_total 243
_reflns_threshold_expression >2sigma(I)
_cod_data_source_file cg0701877-file001.cif
_cod_data_source_block 1
_cod_original_sg_symbol_H-M P212121
_cod_database_code 4503066

loop_
_symmetry_equiv_pos_as_xyz
'x, y, z'
'-x+1/2, -y, z+1/2'
'-x, y+1/2, -z+1/2'
'x+1/2, -y+1/2, -z'

loop_
_atom_site_label
_atom_site_type_symbol
_atom_site_fract_x
_atom_site_fract_y
_atom_site_fract_z
_atom_site_U_iso_or_equiv
_atom_site_adp_type
_atom_site_occupancy
_atom_site_symmetry_multiplicity
_atom_site_calc_flag
_atom_site_refinement_flags
O1 O 0.2254(3) 0.3025(2) 0.93036(12) 0.0360(5) Uani 1 1 d .
H1 H 0.3754 0.2722 0.9795 0.054 Uiso 1 1 calc R
C2 C 0.2535(5) 0.5526(3) 0.85490(17) 0.0397(7) Uani 1 1 d .
H2A H 0.2754 0.6997 0.9270 0.060 Uiso 1 1 calc R
H2B H 0.0813 0.5849 0.7948 0.060 Uiso 1 1 calc R
H2C H 0.4232 0.5465 0.7906 0.060 Uiso 1 1 calc R

loop_
_atom_site_aniso_label
_atom_site_aniso_U_11
_atom_site_aniso_U_22
_atom_site_aniso_U_33
_atom_site_aniso_U_23
_atom_site_aniso_U_13
_atom_site_aniso_U_12
O1 0.0239(12) 0.0416(7) 0.0426(6) 0.0138(5) -0.0039(6) -0.0028(7)
C2 0.047(2) 0.0317(8) 0.0406(8) 0.0065(6) -0.0008(12) 0.0030(13)

loop_
_atom_type_symbol
_atom_type_description
_atom_type_scat_dispersion_real
_atom_type_scat_dispersion_imag
_atom_type_scat_source
C C 0.0033 0.0016 'International Tables Vol C Tables 4.2.6.8 and 6.1.1.4'
H H 0.0000 0.0000 'International Tables Vol C Tables 4.2.6.8 and 6.1.1.4'
O O 0.0106 0.0060 'International Tables Vol C Tables 4.2.6.8 and 6.1.1.4'

loop_
_geom_angle_atom_site_label_1
_geom_angle_atom_site_label_2
_geom_angle_atom_site_label_3
_geom_angle
C2 O1 H1 109.5
O1 C2 H2A 109.5
O1 C2 H2B 109.5
H2A C2 H2B 109.5
O1 C2 H2C 109.5
H2A C2 H2C 109.5
H2B C2 H2C 109.5

loop_
_geom_bond_atom_site_label_1
_geom_bond_atom_site_label_2
_geom_bond_distance
O1 C2 1.4148(19)
O1 H1 0.8400
C2 H2A 0.9800
C2 H2B 0.9800
C2 H2C 0.9800

loop_
_geom_hbond_atom_site_label_D
_geom_hbond_atom_site_label_H
_geom_hbond_atom_site_label_A
_geom_hbond_distance_DH
_geom_hbond_distance_HA
_geom_hbond_distance_DA
_geom_hbond_angle_DHA
_geom_hbond_site_symmetry_A
O1 H1 O1 0.84 1.86 2.6929(11) 174.1 4_557

loop_
_cod_related_entry_id
_cod_related_entry_database
_cod_related_entry_code
1 ChemSpider 864
